data_7232684
loop_
_publ_author_name
'Bendzi\'nska-Berus, Wioletta'
'Jelecki, Maciej'
'Kwit, Marcin'
'Rychlewska, Urszula'

_publ_section_title
;
 Transfer of chirality in N-triphenylacetylamino acids and chiral
 derivatives of N-triphenylacetyl Gly--Gly dipeptide and control of their
 assembly with steric constraints
;
_journal_issue 22
_journal_name_full CrystEngComm
_journal_page_first 3420
_journal_paper_doi 10.1039/C9CE00429G
_journal_volume 21
_journal_year 2019
_chemical_absolute_configuration rmad
_chemical_formula_moiety 'C23 H21 N O3'
_chemical_formula_sum 'C23 H21 N O3'
_chemical_formula_weight 359.41
_chemical_name_systematic N-(triphenylacetyl)-L-alanine
_space_group_crystal_system monoclinic
_space_group_IT_number 4
_space_group_name_Hall 'P 2yb'
_space_group_name_H-M_alt 'P 1 21 1'
_symmetry_space_group_name_Hall 'P 2yb'
_symmetry_space_group_name_H-M 'P 1 21 1'
_atom_sites_solution_hydrogens mixed
_atom_sites_solution_primary direct
_atom_sites_solution_secondary difmap
_audit_creation_method SHELXL-2014/7
_audit_update_record
;
2019-03-05 deposited with the CCDC.    2019-04-23 downloaded from the CCDC.
;
_cell_angle_alpha 90
_cell_angle_beta 91.7930(10)
_cell_angle_gamma 90
_cell_formula_units_Z 4
_cell_length_a 13.1517(2)
_cell_length_b 9.52860(10)
_cell_length_c 15.2352(2)
_cell_measurement_reflns_used 15910
_cell_measurement_temperature 130(2)
_cell_measurement_theta_max 76.1890
_cell_measurement_theta_min 2.9030
_cell_volume 1908.30(4)
_computing_cell_refinement
;
CrysAlisPro, Agilent Technologies (2014)
;
_computing_data_collection
;
CrysAlisPro, Agilent Technologies (2014)
;
_computing_data_reduction
;
CrysAlisPro, Agilent Technologies (2014)
;
_computing_molecular_graphics 'Mercury (Bruno, et al. 2002)'
_computing_structure_refinement 'SHELXL-2014/7 (Sheldrick, 2015)'
_computing_structure_solution 'SHELXT (Sheldrick, 2015)'
_diffrn_ambient_temperature 130(2)
_diffrn_detector_area_resol_mean 10.5357
_diffrn_measured_fraction_theta_full 0.999
_diffrn_measured_fraction_theta_max 0.999
_diffrn_measurement_device_type 'SuperNova, Atlas detector'
_diffrn_measurement_method '\w scans'
_diffrn_radiation_type CuK\a
_diffrn_radiation_wavelength 1.54178
_diffrn_reflns_av_R_equivalents 0.0185
_diffrn_reflns_av_unetI/netI 0.0184
_diffrn_reflns_Laue_measured_fraction_full 0.999
_diffrn_reflns_Laue_measured_fraction_max 0.999
_diffrn_reflns_limit_h_max 15
_diffrn_reflns_limit_h_min -15
_diffrn_reflns_limit_k_max 11
_diffrn_reflns_limit_k_min -11
_diffrn_reflns_limit_l_max 18
_diffrn_reflns_limit_l_min -17
_diffrn_reflns_number 16711
_diffrn_reflns_point_group_measured_fraction_full 0.997
_diffrn_reflns_point_group_measured_fraction_max 0.997
_diffrn_reflns_theta_full 66.595
_diffrn_reflns_theta_max 66.595
_diffrn_reflns_theta_min 4.512
_diffrn_source 'sealed X-ray tube'
_exptl_absorpt_coefficient_mu 0.664
_exptl_absorpt_correction_T_max 1.00000
_exptl_absorpt_correction_T_min 0.90583
_exptl_absorpt_correction_type multi-scan
_exptl_absorpt_process_details
;
CrysAlisPro, Agilent Technologies,
Version 1.171.37.33 Empirical absorption correction using spherical harmonics,implemented in SCALE3 ABSPACK scaling algorithm, 2014.
;
_exptl_crystal_colour colourless
_exptl_crystal_density_diffrn 1.251
_exptl_crystal_description plate
_exptl_crystal_F_000 760
_exptl_crystal_size_max 0.200
_exptl_crystal_size_mid 0.200
_exptl_crystal_size_min 0.050
_refine_diff_density_max 0.333
_refine_diff_density_min -0.256
_refine_diff_density_rms 0.035
_refine_ls_abs_structure_details
;
 Flack x determined using 3047 quotients [(I+)-(I-)]/[(I+)+(I-)]
 (Parsons, Flack and Wagner, Acta Cryst. B69 (2013) 249-259).
;
_refine_ls_abs_structure_Flack 0.07(5)
_refine_ls_extinction_method none
_refine_ls_goodness_of_fit_ref 1.055
_refine_ls_hydrogen_treatment constr
_refine_ls_matrix_type full
_refine_ls_number_parameters 527
_refine_ls_number_reflns 6742
_refine_ls_number_restraints 40
_refine_ls_restrained_S_all 1.206
_refine_ls_R_factor_all 0.0357
_refine_ls_R_factor_gt 0.0353
_refine_ls_shift/su_max 0.000
_refine_ls_shift/su_mean 0.000
_refine_ls_structure_factor_coef Fsqd
_refine_ls_weighting_details 'w=1/[\s^2^(Fo^2^)+(0.0542P)^2^+0.4669P] where P=(Fo^2^+2Fc^2^)/3'
_refine_ls_weighting_scheme calc
_refine_ls_wR_factor_gt 0.0941
_refine_ls_wR_factor_ref 0.0946
_reflns_Friedel_coverage 0.873
_reflns_Friedel_fraction_full 0.995
_reflns_Friedel_fraction_max 0.995
_reflns_number_gt 6649
_reflns_number_total 6742
_reflns_threshold_expression 'I > 2\s(I)'
_cod_data_source_file c9ce00429g2.cif
_cod_data_source_block 2a
_cod_depositor_comments 'Adding full bibliography for 7232683--7232694.cif.'
_cod_database_code 7232684
_shelx_shelxl_version_number 2014/7
_shelx_space_group_comment
;
The symmetry employed for this shelxl refinement is uniquely defined
by the following loop, which should always be used as a source of
symmetry information in preference to the above space-group names.
They are only intended as comments.
;
_shelx_estimated_absorpt_t_min 0.879
_shelx_estimated_absorpt_t_max 0.968

loop_
_space_group_symop_operation_xyz
'x, y, z'
'-x, y+1/2, -z'

loop_
_atom_site_label
_atom_site_type_symbol
_atom_site_fract_x
_atom_site_fract_y
_atom_site_fract_z
_atom_site_U_iso_or_equiv
_atom_site_adp_type
_atom_site_occupancy
_atom_site_site_symmetry_order
_atom_site_calc_flag
_atom_site_refinement_flags_posn
_atom_site_refinement_flags_adp
_atom_site_refinement_flags_occupancy
_atom_site_disorder_assembly
_atom_site_disorder_group
C1A C 0.4354(2) 0.2067(3) 0.31238(17) 0.0387(6) Uani 1 1 d . . . A 1
O1A O 0.4030(2) 0.1079(3) 0.35400(16) 0.0719(8) Uani 1 1 d . . . A 1
N1A N 0.5183(2) 0.2780(3) 0.33779(14) 0.0442(6) Uani 1 1 d . . . A 1
H1A H 0.5406 0.3437 0.3026 0.053 Uiso 1 1 calc R U . A 1
C2A C 0.5743(3) 0.2537(3) 0.42027(18) 0.0502(7) Uani 1 1 d D . . A 1
H2A H 0.5356 0.1863 0.4545 0.060 Uiso 0.84 1 d R U P A 1
H2' H 0.5317 0.2533 0.4719 0.060 Uiso 0.16 1 d R U P A 2
C3A C 0.5784(3) 0.3918(4) 0.4711(2) 0.0405(7) Uani 0.84 1 d . . P A 1
O2A O 0.5482(3) 0.5021(3) 0.4423(2) 0.0819(10) Uani 0.84 1 d . U P A 1
O3A O 0.62070(19) 0.3776(2) 0.54899(13) 0.0424(5) Uani 0.84 1 d . . P A 1
H3A H 0.6219 0.4627 0.5774 0.051 Uiso 0.84 1 d R U P A 1
C4A C 0.6789(4) 0.1988(7) 0.4037(3) 0.0743(13) Uani 0.84 1 d D U P A 1
H4A1 H 0.7291 0.2673 0.4255 0.089 Uiso 0.84 1 d R U P A 1
H4A2 H 0.6862 0.1854 0.3405 0.089 Uiso 0.84 1 d R U P A 1
H4A3 H 0.6898 0.1091 0.4341 0.089 Uiso 0.84 1 d R U P A 1
C10A C 0.38310(18) 0.2574(3) 0.22510(15) 0.0294(5) Uani 1 1 d . . . A 1
C11A C 0.33251(19) 0.4025(3) 0.23807(16) 0.0301(5) Uani 1 1 d . . . A 1
C12A C 0.3291(2) 0.4682(3) 0.31941(18) 0.0388(6) Uani 1 1 d . . . A 1
H12A H 0.3605 0.4253 0.3696 0.047 Uiso 1 1 calc R U . A 1
C13A C 0.2795(2) 0.5977(3) 0.3278(2) 0.0462(7) Uani 1 1 d . . . A 1
H13A H 0.2769 0.6413 0.3838 0.055 Uiso 1 1 calc R U . A 1
C14A C 0.2348(2) 0.6618(3) 0.2558(2) 0.0418(6) Uani 1 1 d . . . A 1
H14A H 0.2029 0.7506 0.2616 0.050 Uiso 1 1 calc R U . A 1
C15A C 0.2364(2) 0.5969(3) 0.1753(2) 0.0390(6) Uani 1 1 d . . . A 1
H15A H 0.2052 0.6409 0.1254 0.047 Uiso 1 1 calc R U . A 1
C16A C 0.2834(2) 0.4675(3) 0.16651(18) 0.0345(5) Uani 1 1 d . . . A 1
H16A H 0.2821 0.4225 0.1108 0.041 Uiso 1 1 calc R U . A 1
C21A C 0.29699(19) 0.1555(2) 0.19607(17) 0.0308(5) Uani 1 1 d . . . A 1
C22A C 0.2207(2) 0.1219(3) 0.2539(2) 0.0429(6) Uani 1 1 d . . . A 1
H22A H 0.2230 0.1601 0.3115 0.051 Uiso 1 1 calc R U . A 1
C23A C 0.1414(2) 0.0333(3) 0.2286(2) 0.0489(8) Uani 1 1 d . . . A 1
H23A H 0.0910 0.0096 0.2693 0.059 Uiso 1 1 calc R U . A 1
C24A C 0.1353(2) -0.0205(3) 0.1448(2) 0.0442(7) Uani 1 1 d . . . A 1
H24A H 0.0813 -0.0819 0.1278 0.053 Uiso 1 1 calc R U . A 1
C25A C 0.2081(2) 0.0151(3) 0.0854(2) 0.0408(6) Uani 1 1 d . . . A 1
H25A H 0.2035 -0.0201 0.0271 0.049 Uiso 1 1 calc R U . A 1
C26A C 0.28831(18) 0.1028(3) 0.11120(17) 0.0324(5) Uani 1 1 d . . . A 1
H26A H 0.3380 0.1271 0.0699 0.039 Uiso 1 1 calc R U . A 1
C31A C 0.46908(17) 0.2602(2) 0.15827(14) 0.0259(5) Uani 1 1 d . . . A 1
C32A C 0.51922(18) 0.1345(3) 0.14073(16) 0.0314(5) Uani 1 1 d . . . A 1
H32A H 0.4984 0.0506 0.1687 0.038 Uiso 1 1 calc R U . A 1
C33A C 0.59890(18) 0.1299(3) 0.08328(17) 0.0345(5) Uani 1 1 d . . . A 1
H33A H 0.6317 0.0434 0.0716 0.041 Uiso 1 1 calc R U . A 1
C34A C 0.63042(18) 0.2516(3) 0.04312(17) 0.0357(5) Uani 1 1 d . . . A 1
H34A H 0.6844 0.2489 0.0032 0.043 Uiso 1 1 calc R U . A 1
C35A C 0.58286(19) 0.3776(3) 0.06141(17) 0.0346(5) Uani 1 1 d . . . A 1
H35A H 0.6052 0.4615 0.0344 0.042 Uiso 1 1 calc R U . A 1
C36A C 0.50306(18) 0.3823(3) 0.11872(15) 0.0293(5) Uani 1 1 d . . . A 1
H36A H 0.4714 0.4695 0.1310 0.035 Uiso 1 1 calc R U . A 1
C1B C 0.87900(16) 0.7917(2) 0.31642(14) 0.0230(4) Uani 1 1 d . . . B 1
O1B O 0.91186(14) 0.91277(17) 0.32005(10) 0.0321(4) Uani 1 1 d . . . B 1
N1B N 0.88026(16) 0.7073(2) 0.38642(12) 0.0291(4) Uani 1 1 d . . . B 1
H1B H 0.8521 0.6238 0.3810 0.035 Uiso 1 1 calc R U . B 1
C2B C 0.9259(2) 0.7466(3) 0.47125(15) 0.0340(5) Uani 1 1 d . . . B 1
H2B H 0.9892 0.8021 0.4619 0.041 Uiso 1 1 calc R U . B 1
C3B C 0.9535(2) 0.6101(3) 0.51830(16) 0.0365(6) Uani 1 1 d . . . B 1
O2B O 0.9145(2) 0.4995(2) 0.50017(16) 0.0601(7) Uani 1 1 d . . . B 1
O3B O 1.02316(17) 0.6292(2) 0.58118(12) 0.0465(5) Uani 1 1 d . . . B 1
H3B H 1.0323 0.5530 0.6113 0.056 Uiso 1 1 d R U . B 1
C4B C 0.8537(3) 0.8321(3) 0.52660(18) 0.0508(8) Uani 1 1 d . . . B 1
H4BA H 0.8325 0.9166 0.4943 0.061 Uiso 1 1 calc R U . B 1
H4BB H 0.8885 0.8592 0.5818 0.061 Uiso 1 1 calc R U . B 1
H4BC H 0.7937 0.7754 0.5393 0.061 Uiso 1 1 calc R U . B 1
C10B C 0.83204(16) 0.7271(2) 0.23025(14) 0.0220(4) Uani 1 1 d . . . B 1
C11B C 0.71503(16) 0.7434(2) 0.22892(16) 0.0277(5) Uani 1 1 d . . . B 1
C12B C 0.6594(2) 0.7544(4) 0.3031(2) 0.0497(7) Uani 1 1 d . . . B 1
H12B H 0.6932 0.7572 0.3591 0.060 Uiso 1 1 calc R U . B 1
C13B C 0.5531(2) 0.7614(5) 0.2969(3) 0.0677(10) Uani 1 1 d . . . B 1
H13B H 0.5151 0.7668 0.3488 0.081 Uiso 1 1 calc R U . B 1
C14B C 0.5037(2) 0.7606(4) 0.2166(3) 0.0577(9) Uani 1 1 d . . . B 1
H14B H 0.4317 0.7684 0.2127 0.069 Uiso 1 1 calc R U . B 1
C15B C 0.5573(2) 0.7488(3) 0.1429(2) 0.0488(7) Uani 1 1 d . . . B 1
H15B H 0.5228 0.7466 0.0871 0.059 Uiso 1 1 calc R U . B 1
C16B C 0.66202(19) 0.7399(3) 0.14809(19) 0.0373(6) Uani 1 1 d . . . B 1
H16B H 0.6988 0.7312 0.0957 0.045 Uiso 1 1 calc R U . B 1
C21B C 0.86353(17) 0.5715(2) 0.22800(13) 0.0230(4) Uani 1 1 d . . . B 1
C22B C 0.96666(18) 0.5377(3) 0.23799(14) 0.0271(5) Uani 1 1 d . . . B 1
H22B H 1.0151 0.6107 0.2464 0.033 Uiso 1 1 calc R U . B 1
C23B C 0.99956(19) 0.3994(3) 0.23580(14) 0.0305(5) Uani 1 1 d . . . B 1
H23B H 1.0700 0.3784 0.2428 0.037 Uiso 1 1 calc R U . B 1
C24B C 0.9300(2) 0.2923(3) 0.22347(16) 0.0352(5) Uani 1 1 d . . . B 1
H24B H 0.9522 0.1975 0.2227 0.042 Uiso 1 1 calc R U . B 1
C25B C 0.8283(2) 0.3235(3) 0.21232(18) 0.0378(6) Uani 1 1 d . . . B 1
H25B H 0.7805 0.2499 0.2029 0.045 Uiso 1 1 calc R U . B 1
C26B C 0.79481(19) 0.4626(3) 0.21476(17) 0.0318(5) Uani 1 1 d . . . B 1
H26B H 0.7243 0.4828 0.2073 0.038 Uiso 1 1 calc R U . B 1
C31B C 0.87061(16) 0.8059(2) 0.14918(14) 0.0222(4) Uani 1 1 d . . . B 1
C32B C 0.85202(17) 0.9494(2) 0.14010(14) 0.0240(5) Uani 1 1 d . . . B 1
H32B H 0.8227 0.9996 0.1869 0.029 Uiso 1 1 calc R U . B 1
C33B C 0.87584(19) 1.0199(3) 0.06360(15) 0.0291(5) Uani 1 1 d . . . B 1
H33B H 0.8634 1.1179 0.0586 0.035 Uiso 1 1 calc R U . B 1
C34B C 0.9178(2) 0.9477(3) -0.00559(15) 0.0331(5) Uani 1 1 d . . . B 1
H34B H 0.9345 0.9961 -0.0577 0.040 Uiso 1 1 calc R U . B 1
C35B C 0.9351(2) 0.8048(3) 0.00159(16) 0.0347(5) Uani 1 1 d . . . B 1
H35B H 0.9628 0.7545 -0.0459 0.042 Uiso 1 1 calc R U . B 1
C36B C 0.91178(18) 0.7348(2) 0.07900(14) 0.0289(5) Uani 1 1 d . . . B 1
H36B H 0.9243 0.6369 0.0838 0.035 Uiso 1 1 calc R U . B 1
C3' C 0.6650(18) 0.354(3) 0.4287(19) 0.076(7) Uani 0.16 1 d D U P C 2
O2' O 0.6815(13) 0.4550(19) 0.3848(12) 0.069(4) Uani 0.16 1 d . U P C 2
O3' O 0.7329(18) 0.329(2) 0.5038(15) 0.096(6) Uani 0.16 1 d . U P C 2
H3'A H 0.7823 0.3867 0.5026 0.116 Uiso 0.16 1 d R U P C 2
C4' C 0.6461(17) 0.124(2) 0.4090(15) 0.055(5) Uani 0.16 1 d D U P D 2
H4'A H 0.6057 0.0406 0.4027 0.066 Uiso 0.16 1 d R U P D 2
H4'B H 0.6883 0.1340 0.3590 0.066 Uiso 0.16 1 d R U P D 2
H4'C H 0.6883 0.1177 0.4614 0.066 Uiso 0.16 1 d R U P D 2

loop_
_atom_site_aniso_label
_atom_site_aniso_U_11
_atom_site_aniso_U_22
_atom_site_aniso_U_33
_atom_site_aniso_U_23
_atom_site_aniso_U_13
_atom_site_aniso_U_12
C1A 0.0603(17) 0.0279(13) 0.0282(12) 0.0004(10) 0.0045(11) 0.0038(12)
O1A 0.106(2) 0.0515(14) 0.0569(14) 0.0307(12) -0.0176(13) -0.0227(14)
N1A 0.0680(15) 0.0391(13) 0.0249(10) 0.0047(9) -0.0061(10) -0.0022(12)
C2A 0.081(2) 0.0424(16) 0.0265(13) -0.0011(12) -0.0116(13) 0.0075(16)
C3A 0.062(2) 0.0318(16) 0.0274(14) 0.0033(13) -0.0092(13) 0.0038(15)
O2A 0.137(2) 0.0425(14) 0.0636(16) -0.0007(13) -0.0433(16) 0.0104(15)
O3A 0.0674(15) 0.0339(11) 0.0253(10) -0.0046(9) -0.0072(9) 0.0103(11)
C4A 0.082(2) 0.083(2) 0.057(2) -0.0127(19) -0.0112(18) 0.020(2)
C10A 0.0412(12) 0.0218(11) 0.0256(11) -0.0010(9) 0.0058(9) -0.0001(10)
C11A 0.0356(12) 0.0213(11) 0.0341(12) -0.0015(10) 0.0094(9) -0.0044(10)
C12A 0.0543(16) 0.0301(13) 0.0324(13) -0.0024(11) 0.0096(11) -0.0012(12)
C13A 0.0551(17) 0.0365(15) 0.0478(16) -0.0152(13) 0.0145(13) -0.0012(13)
C14A 0.0394(14) 0.0240(13) 0.0626(18) -0.0053(12) 0.0101(13) -0.0015(10)
C15A 0.0364(13) 0.0286(13) 0.0524(16) 0.0011(12) 0.0061(11) 0.0000(10)
C16A 0.0386(13) 0.0299(13) 0.0353(13) -0.0028(10) 0.0052(10) 0.0005(10)
C21A 0.0347(12) 0.0195(11) 0.0385(13) 0.0003(10) 0.0061(10) 0.0015(9)
C22A 0.0503(16) 0.0255(13) 0.0541(17) -0.0025(12) 0.0218(13) -0.0015(12)
C23A 0.0405(15) 0.0274(13) 0.080(2) 0.0036(14) 0.0248(15) 0.0007(11)
C24A 0.0326(13) 0.0215(12) 0.079(2) 0.0004(13) 0.0010(13) -0.0010(10)
C25A 0.0377(14) 0.0288(13) 0.0553(16) -0.0040(12) -0.0080(12) 0.0015(11)
C26A 0.0323(12) 0.0274(12) 0.0377(13) 0.0017(10) 0.0021(10) 0.0001(10)
C31A 0.0300(11) 0.0247(11) 0.0229(10) -0.0019(9) -0.0026(8) -0.0015(9)
C32A 0.0342(12) 0.0247(11) 0.0353(12) 0.0003(10) 0.0002(10) 0.0003(10)
C33A 0.0307(12) 0.0311(13) 0.0416(13) -0.0043(11) -0.0019(10) 0.0050(10)
C34A 0.0285(11) 0.0436(14) 0.0349(12) -0.0026(11) 0.0017(9) -0.0019(11)
C35A 0.0346(12) 0.0344(13) 0.0349(12) 0.0033(11) 0.0013(10) -0.0067(11)
C36A 0.0349(12) 0.0236(11) 0.0292(11) -0.0010(10) -0.0019(9) -0.0021(10)
C1B 0.0283(10) 0.0212(11) 0.0193(10) -0.0003(8) -0.0003(8) 0.0021(9)
O1B 0.0508(10) 0.0235(9) 0.0217(8) 0.0003(6) -0.0069(7) -0.0063(7)
N1B 0.0452(11) 0.0229(10) 0.0190(9) 0.0015(8) -0.0047(8) -0.0006(8)
C2B 0.0576(15) 0.0256(12) 0.0183(10) 0.0000(9) -0.0059(10) 0.0042(11)
C3B 0.0560(15) 0.0286(14) 0.0245(11) 0.0025(10) -0.0062(10) 0.0038(12)
O2B 0.0845(16) 0.0320(11) 0.0616(14) 0.0123(10) -0.0335(12) -0.0053(11)
O3B 0.0780(14) 0.0285(9) 0.0315(9) 0.0044(8) -0.0203(9) 0.0055(10)
C4B 0.085(2) 0.0416(17) 0.0253(13) -0.0005(11) 0.0020(13) 0.0209(15)
C10B 0.0267(10) 0.0193(11) 0.0198(10) 0.0012(8) -0.0026(8) -0.0014(8)
C11B 0.0267(11) 0.0196(11) 0.0366(12) 0.0059(9) -0.0001(9) -0.0019(9)
C12B 0.0357(14) 0.067(2) 0.0465(16) 0.0105(15) 0.0087(11) 0.0062(14)
C13B 0.0399(16) 0.085(3) 0.079(2) 0.011(2) 0.0213(16) 0.0018(18)
C14B 0.0291(13) 0.0433(17) 0.100(3) 0.0191(18) -0.0090(15) -0.0008(12)
C15B 0.0370(14) 0.0337(14) 0.074(2) 0.0125(15) -0.0189(14) -0.0048(12)
C16B 0.0358(13) 0.0270(12) 0.0482(15) 0.0036(11) -0.0122(11) -0.0018(10)
C21B 0.0332(11) 0.0186(10) 0.0170(10) 0.0014(8) -0.0018(8) -0.0006(9)
C22B 0.0328(12) 0.0245(11) 0.0241(11) 0.0010(9) 0.0002(9) 0.0010(9)
C23B 0.0391(12) 0.0283(12) 0.0239(11) -0.0011(10) 0.0001(9) 0.0082(10)
C24B 0.0540(15) 0.0225(12) 0.0286(12) -0.0020(10) -0.0052(10) 0.0063(11)
C25B 0.0485(15) 0.0225(12) 0.0419(15) -0.0020(10) -0.0080(11) -0.0051(10)
C26B 0.0346(12) 0.0240(12) 0.0361(13) 0.0018(10) -0.0092(10) -0.0038(10)
C31B 0.0259(10) 0.0212(10) 0.0193(10) 0.0005(8) -0.0038(8) -0.0018(8)
C32B 0.0317(11) 0.0210(10) 0.0189(10) -0.0020(8) -0.0035(8) -0.0009(9)
C33B 0.0372(12) 0.0235(11) 0.0262(11) 0.0036(9) -0.0037(9) -0.0017(9)
C34B 0.0458(14) 0.0320(13) 0.0215(11) 0.0052(10) 0.0023(10) -0.0030(11)
C35B 0.0479(14) 0.0332(13) 0.0231(11) -0.0028(10) 0.0039(10) 0.0020(11)
C36B 0.0425(12) 0.0216(11) 0.0224(11) 0.0000(9) 0.0000(9) 0.0003(10)
C3' 0.076(7) 0.076(7) 0.076(7) 0.0003(15) 0.0022(15) 0.0002(15)
O2' 0.071(5) 0.069(5) 0.068(5) 0.002(3) -0.001(3) 0.000(3)
O3' 0.097(7) 0.096(7) 0.096(7) 0.001(3) -0.002(3) -0.003(3)
C4' 0.053(6) 0.057(6) 0.054(6) 0.006(3) -0.004(3) 0.000(3)

loop_
_atom_type_symbol
_atom_type_description
_atom_type_scat_dispersion_real
_atom_type_scat_dispersion_imag
_atom_type_scat_source
C C 0.0181 0.0091 'International Tables Vol C Tables 4.2.6.8 and 6.1.1.4'
H H 0.0000 0.0000 'International Tables Vol C Tables 4.2.6.8 and 6.1.1.4'
N N 0.0311 0.0180 'International Tables Vol C Tables 4.2.6.8 and 6.1.1.4'
O O 0.0492 0.0322 'International Tables Vol C Tables 4.2.6.8 and 6.1.1.4'

loop_
_geom_angle_atom_site_label_1
_geom_angle_atom_site_label_2
_geom_angle_atom_site_label_3
_geom_angle
O1A C1A N1A 122.6(3)
O1A C1A C10A 122.2(3)
N1A C1A C10A 115.2(2)
C1A N1A C2A 123.9(3)
C1A N1A H1A 118.1
C2A N1A H1A 118.1
N1A C2A C4A 110.6(3)
N1A C2A C3A 108.0(2)
C4A C2A C3A 111.6(3)
N1A C2A H2A 107.9
C4A C2A H2A 110.8
C3A C2A H2A 107.8
O2A C3A O3A 123.4(3)
O2A C3A C2A 124.3(3)
O3A C3A C2A 112.3(3)
C3A O3A H3A 109.7
C2A C4A H4A1 108.9
C2A C4A H4A2 109.3
H4A1 C4A H4A2 109.5
C2A C4A H4A3 110.3
H4A1 C4A H4A3 109.5
H4A2 C4A H4A3 109.5
C31A C10A C21A 111.53(18)
C31A C10A C11A 113.22(19)
C21A C10A C11A 106.46(19)
C31A C10A C1A 104.8(2)
C21A C10A C1A 110.5(2)
C11A C10A C1A 110.37(19)
C12A C11A C16A 118.0(2)
C12A C11A C10A 122.8(2)
C16A C11A C10A 119.1(2)
C11A C12A C13A 120.4(3)
C11A C12A H12A 119.8
C13A C12A H12A 119.8
C14A C13A C12A 120.5(3)
C14A C13A H13A 119.7
C12A C13A H13A 119.7
C13A C14A C15A 119.7(3)
C13A C14A H14A 120.2
C15A C14A H14A 120.2
C14A C15A C16A 120.4(3)
C14A C15A H15A 119.8
C16A C15A H15A 119.8
C15A C16A C11A 121.1(3)
C15A C16A H16A 119.5
C11A C16A H16A 119.5
C26A C21A C22A 117.8(2)
C26A C21A C10A 122.1(2)
C22A C21A C10A 119.9(2)
C23A C22A C21A 120.9(3)
C23A C22A H22A 119.5
C21A C22A H22A 119.5
C24A C23A C22A 120.4(3)
C24A C23A H23A 119.8
C22A C23A H23A 119.8
C23A C24A C25A 119.7(3)
C23A C24A H24A 120.2
C25A C24A H24A 120.2
C24A C25A C26A 119.8(3)
C24A C25A H25A 120.1
C26A C25A H25A 120.1
C21A C26A C25A 121.3(2)
C21A C26A H26A 119.4
C25A C26A H26A 119.4
C36A C31A C32A 118.3(2)
C36A C31A C10A 123.5(2)
C32A C31A C10A 118.1(2)
C33A C32A C31A 121.2(2)
C33A C32A H32A 119.4
C31A C32A H32A 119.4
C34A C33A C32A 119.8(2)
C34A C33A H33A 120.1
C32A C33A H33A 120.1
C33A C34A C35A 119.6(2)
C33A C34A H34A 120.2
C35A C34A H34A 120.2
C34A C35A C36A 120.7(2)
C34A C35A H35A 119.7
C36A C35A H35A 119.7
C35A C36A C31A 120.4(2)
C35A C36A H36A 119.8
C31A C36A H36A 119.8
O1B C1B N1B 122.2(2)
O1B C1B C10B 122.41(19)
N1B C1B C10B 115.41(19)
C1B N1B C2B 123.2(2)
C1B N1B H1B 118.4
C2B N1B H1B 118.4
N1B C2B C3B 106.5(2)
N1B C2B C4B 112.4(2)
C3B C2B C4B 109.8(2)
N1B C2B H2B 109.4
C3B C2B H2B 109.4
C4B C2B H2B 109.4
O2B C3B O3B 124.8(2)
O2B C3B C2B 123.2(2)
O3B C3B C2B 112.0(2)
C3B O3B H3B 110.6
C2B C4B H4BA 109.5
C2B C4B H4BB 109.5
H4BA C4B H4BB 109.5
C2B C4B H4BC 109.5
H4BA C4B H4BC 109.5
H4BB C4B H4BC 109.5
C21B C10B C31B 110.79(17)
C21B C10B C11B 111.38(18)
C31B C10B C11B 107.00(17)
C21B C10B C1B 107.39(17)
C31B C10B C1B 110.49(17)
C11B C10B C1B 109.83(18)
C12B C11B C16B 117.7(2)
C12B C11B C10B 123.6(2)
C16B C11B C10B 118.6(2)
C11B C12B C13B 120.4(3)
C11B C12B H12B 119.8
C13B C12B H12B 119.8
C14B C13B C12B 120.4(3)
C14B C13B H13B 119.8
C12B C13B H13B 119.8
C15B C14B C13B 119.9(3)
C15B C14B H14B 120.0
C13B C14B H14B 120.0
C14B C15B C16B 120.2(3)
C14B C15B H15B 119.9
C16B C15B H15B 119.9
C15B C16B C11B 121.3(3)
C15B C16B H16B 119.4
C11B C16B H16B 119.4
C26B C21B C22B 118.0(2)
C26B C21B C10B 123.3(2)
C22B C21B C10B 118.70(19)
C23B C22B C21B 121.2(2)
C23B C22B H22B 119.4
C21B C22B H22B 119.4
C24B C23B C22B 120.0(2)
C24B C23B H23B 120.0
C22B C23B H23B 120.0
C25B C24B C23B 119.7(2)
C25B C24B H24B 120.1
C23B C24B H24B 120.1
C24B C25B C26B 120.5(2)
C24B C25B H25B 119.8
C26B C25B H25B 119.8
C21B C26B C25B 120.6(2)
C21B C26B H26B 119.7
C25B C26B H26B 119.7
C36B C31B C32B 118.2(2)
C36B C31B C10B 121.6(2)
C32B C31B C10B 119.7(2)
C33B C32B C31B 120.9(2)
C33B C32B H32B 119.5
C31B C32B H32B 119.5
C34B C33B C32B 120.2(2)
C34B C33B H33B 119.9
C32B C33B H33B 119.9
C35B C34B C33B 119.7(2)
C35B C34B H34B 120.1
C33B C34B H34B 120.1
C34B C35B C36B 119.7(2)
C34B C35B H35B 120.1
C36B C35B H35B 120.1
C31B C36B C35B 121.2(2)
C31B C36B H36B 119.4
C35B C36B H36B 119.4
O2' C3' O3' 117(2)
C3' O3' H3'A 109.4
H4'A C4' H4'B 109.5
H4'A C4' H4'C 109.5
H4'B C4' H4'C 109.5

loop_
_geom_bond_atom_site_label_1
_geom_bond_atom_site_label_2
_geom_bond_distance
C1A O1A 1.219(4)
C1A N1A 1.332(4)
C1A C10A 1.554(3)
N1A C2A 1.455(4)
N1A H1A 0.8800
C2A C4A 1.500(6)
C2A C3A 1.527(5)
C2A H2A 0.9800
C3A O2A 1.201(5)
C3A O3A 1.302(4)
O3A H3A 0.9190
C4A H4A1 0.9800
C4A H4A2 0.9800
C4A H4A3 0.9800
C10A C31A 1.545(3)
C10A C21A 1.546(3)
C10A C11A 1.550(3)
C11A C12A 1.391(4)
C11A C16A 1.395(4)
C12A C13A 1.403(4)
C12A H12A 0.9500
C13A C14A 1.372(5)
C13A H13A 0.9500
C14A C15A 1.374(4)
C14A H14A 0.9500
C15A C16A 1.388(4)
C15A H15A 0.9500
C16A H16A 0.9500
C21A C26A 1.388(4)
C21A C22A 1.393(4)
C22A C23A 1.387(4)
C22A H22A 0.9500
C23A C24A 1.376(5)
C23A H23A 0.9500
C24A C25A 1.379(4)
C24A H24A 0.9500
C25A C26A 1.393(4)
C25A H25A 0.9500
C26A H26A 0.9500
C31A C36A 1.390(3)
C31A C32A 1.397(3)
C32A C33A 1.387(4)
C32A H32A 0.9500
C33A C34A 1.380(4)
C33A H33A 0.9500
C34A C35A 1.386(4)
C34A H34A 0.9500
C35A C36A 1.387(4)
C35A H35A 0.9500
C36A H36A 0.9500
C1B O1B 1.233(3)
C1B N1B 1.336(3)
C1B C10B 1.560(3)
N1B C2B 1.457(3)
N1B H1B 0.8800
C2B C3B 1.523(3)
C2B C4B 1.526(4)
C2B H2B 1.0000
C3B O2B 1.201(4)
C3B O3B 1.318(3)
O3B H3B 0.8655
C4B H4BA 0.9800
C4B H4BB 0.9800
C4B H4BC 0.9800
C10B C21B 1.540(3)
C10B C31B 1.545(3)
C10B C11B 1.546(3)
C11B C12B 1.370(4)
C11B C16B 1.396(4)
C12B C13B 1.399(4)
C12B H12B 0.9500
C13B C14B 1.369(6)
C13B H13B 0.9500
C14B C15B 1.349(5)
C14B H14B 0.9500
C15B C16B 1.380(4)
C15B H15B 0.9500
C16B H16B 0.9500
C21B C26B 1.387(3)
C21B C22B 1.398(3)
C22B C23B 1.388(4)
C22B H22B 0.9500
C23B C24B 1.379(4)
C23B H23B 0.9500
C24B C25B 1.376(4)
C24B H24B 0.9500
C25B C26B 1.398(4)
C25B H25B 0.9500
C26B H26B 0.9500
C31B C36B 1.390(3)
C31B C32B 1.395(3)
C32B C33B 1.390(3)
C32B H32B 0.9500
C33B C34B 1.388(4)
C33B H33B 0.9500
C34B C35B 1.385(4)
C34B H34B 0.9500
C35B C36B 1.397(3)
C35B H35B 0.9500
C36B H36B 0.9500
C3' O2' 1.20(3)
C3' O3' 1.45(3)
O3' H3'A 0.8499
C4' H4'A 0.9600
C4' H4'B 0.9599
C4' H4'C 0.9600

loop_
_geom_torsion_atom_site_label_1
_geom_torsion_atom_site_label_2
_geom_torsion_atom_site_label_3
_geom_torsion_atom_site_label_4
_geom_torsion
O1A C1A N1A C2A -5.0(5)
C10A C1A N1A C2A 175.7(2)
C1A N1A C2A C4A 114.6(4)
C1A N1A C2A C3A -123.0(3)
N1A C2A C3A O2A -6.3(5)
C4A C2A C3A O2A 115.6(5)
N1A C2A C3A O3A 175.2(3)
C4A C2A C3A O3A -63.0(4)
O1A C1A C10A C31A -127.2(3)
N1A C1A C10A C31A 52.2(3)
O1A C1A C10A C21A -6.9(4)
N1A C1A C10A C21A 172.5(2)
O1A C1A C10A C11A 110.6(3)
N1A C1A C10A C11A -70.0(3)
C31A C10A C11A C12A -122.1(2)
C21A C10A C11A C12A 115.0(3)
C1A C10A C11A C12A -4.9(3)
C31A C10A C11A C16A 61.4(3)
C21A C10A C11A C16A -61.5(3)
C1A C10A C11A C16A 178.5(2)
C16A C11A C12A C13A -1.5(4)
C10A C11A C12A C13A -178.0(2)
C11A C12A C13A C14A -0.7(4)
C12A C13A C14A C15A 1.6(4)
C13A C14A C15A C16A -0.3(4)
C14A C15A C16A C11A -2.0(4)
C12A C11A C16A C15A 2.8(4)
C10A C11A C16A C15A 179.5(2)
C31A C10A C21A C26A -14.8(3)
C11A C10A C21A C26A 109.2(2)
C1A C10A C21A C26A -130.9(2)
C31A C10A C21A C22A 170.0(2)
C11A C10A C21A C22A -66.0(3)
C1A C10A C21A C22A 53.8(3)
C26A C21A C22A C23A 3.0(4)
C10A C21A C22A C23A 178.5(3)
C21A C22A C23A C24A -1.6(5)
C22A C23A C24A C25A -0.7(4)
C23A C24A C25A C26A 1.4(4)
C22A C21A C26A C25A -2.3(4)
C10A C21A C26A C25A -177.7(2)
C24A C25A C26A C21A 0.2(4)
C21A C10A C31A C36A 124.7(2)
C11A C10A C31A C36A 4.6(3)
C1A C10A C31A C36A -115.7(2)
C21A C10A C31A C32A -59.2(3)
C11A C10A C31A C32A -179.3(2)
C1A C10A C31A C32A 60.4(3)
C36A C31A C32A C33A -2.0(3)
C10A C31A C32A C33A -178.3(2)
C31A C32A C33A C34A 0.7(4)
C32A C33A C34A C35A 0.7(4)
C33A C34A C35A C36A -0.9(4)
C34A C35A C36A C31A -0.5(4)
C32A C31A C36A C35A 1.8(3)
C10A C31A C36A C35A 177.9(2)
O1B C1B N1B C2B -4.0(4)
C10B C1B N1B C2B 176.6(2)
C1B N1B C2B C3B -155.8(2)
C1B N1B C2B C4B 83.9(3)
N1B C2B C3B O2B -21.5(4)
C4B C2B C3B O2B 100.4(4)
N1B C2B C3B O3B 159.4(2)
C4B C2B C3B O3B -78.7(3)
O1B C1B C10B C21B 143.5(2)
N1B C1B C10B C21B -37.2(2)
O1B C1B C10B C31B 22.6(3)
N1B C1B C10B C31B -158.08(19)
O1B C1B C10B C11B -95.2(2)
N1B C1B C10B C11B 84.1(2)
C21B C10B C11B C12B 93.0(3)
C31B C10B C11B C12B -145.8(3)
C1B C10B C11B C12B -25.8(3)
C21B C10B C11B C16B -83.7(2)
C31B C10B C11B C16B 37.5(3)
C1B C10B C11B C16B 157.5(2)
C16B C11B C12B C13B 0.1(5)
C10B C11B C12B C13B -176.6(3)
C11B C12B C13B C14B -1.5(6)
C12B C13B C14B C15B 2.0(6)
C13B C14B C15B C16B -1.1(5)
C14B C15B C16B C11B -0.2(4)
C12B C11B C16B C15B 0.7(4)
C10B C11B C16B C15B 177.6(2)
C31B C10B C21B C26B -111.1(2)
C11B C10B C21B C26B 7.9(3)
C1B C10B C21B C26B 128.1(2)
C31B C10B C21B C22B 67.6(2)
C11B C10B C21B C22B -173.47(19)
C1B C10B C21B C22B -53.2(2)
C26B C21B C22B C23B -0.7(3)
C10B C21B C22B C23B -179.5(2)
C21B C22B C23B C24B 0.1(3)
C22B C23B C24B C25B 0.8(4)
C23B C24B C25B C26B -1.0(4)
C22B C21B C26B C25B 0.5(4)
C10B C21B C26B C25B 179.2(2)
C24B C25B C26B C21B 0.3(4)
C21B C10B C31B C36B 10.2(3)
C11B C10B C31B C36B -111.4(2)
C1B C10B C31B C36B 129.1(2)
C21B C10B C31B C32B -178.41(19)
C11B C10B C31B C32B 60.0(2)
C1B C10B C31B C32B -59.5(3)
C36B C31B C32B C33B -1.2(3)
C10B C31B C32B C33B -172.9(2)
C31B C32B C33B C34B 0.6(3)
C32B C33B C34B C35B 0.5(4)
C33B C34B C35B C36B -1.1(4)
C32B C31B C36B C35B 0.6(3)
C10B C31B C36B C35B 172.2(2)
C34B C35B C36B C31B 0.5(4)
